data_7240770
loop_
_publ_author_name
'Ponjan, Nutcha'
'Kielar, Filip'
'Dungkaew, Winya'
'Kongpatpanich, Kanokwan'
'Zenno, Hikaru'
'Hayami, Shinya'
'Sukwattanasinitt, Mongkol'
'Chainok, Kittipong'

_publ_section_title
;
 Self-assembly of three-dimensional oxalate-bridged
 alkali(I)-lanthanide(III) heterometal-organic frameworks
;
_journal_name_full CrystEngComm
_journal_paper_doi 10.1039/D0CE00099J
_journal_year 2020
_chemical_formula_moiety 'C10.25 H4 Na2 O25 Tb4, 2.5(O)'
_chemical_formula_sum 'C10.25 H4 Na2 O27.5 Tb4'
_chemical_formula_weight 1248.79
_space_group_crystal_system tetragonal
_space_group_IT_number 87
_space_group_name_Hall '-I 4'
_space_group_name_H-M_alt 'I 4/m'
_atom_sites_solution_hydrogens difmap
_audit_creation_date 2020-01-08
_audit_creation_method
;
Olex2 1.3
(compiled Nov 21 2019 18:26:39 for OlexSys, GUI svn.r6003)
;
_audit_update_record
;
2020-01-07 deposited with the CCDC.	2020-06-23 downloaded from the CCDC.
;
_cell_angle_alpha 90
_cell_angle_beta 90
_cell_angle_gamma 90
_cell_formula_units_Z 4
_cell_length_a 12.5792(4)
_cell_length_b 12.5792(4)
_cell_length_c 19.2471(8)
_cell_measurement_reflns_used 6455
_cell_measurement_temperature 296.0
_cell_measurement_theta_max 25.981
_cell_measurement_theta_min 3.119
_cell_volume 3045.59(19)
_computing_cell_refinement 'SAINT V8.40A (?, 2016)'
_computing_data_reduction 'SAINT V8.40A (?, 2016)'
_computing_molecular_graphics 'Olex2 1.3 (Dolomanov et al., 2009)'
_computing_publication_material 'Olex2 1.3 (Dolomanov et al., 2009)'
_computing_structure_refinement 'SHELXL 2018/3 (Sheldrick, 2015)'
_computing_structure_solution 'SHELXT 2014/5 (Sheldrick, 2014)'
_diffrn_ambient_temperature 296.0
_diffrn_detector 'Bruker PHOTON 200 area detector'
_diffrn_detector_area_resol_mean 7.39
_diffrn_detector_type 'PHOTON II area detector'
_diffrn_measured_fraction_theta_full 0.994
_diffrn_measured_fraction_theta_max 0.992
_diffrn_measurement_device 'four-circle KAPPA diffractometer'
_diffrn_measurement_device_type 'Bruker D8 QUEST CMOS'
_diffrn_measurement_method '\f and \w scans'
_diffrn_radiation_collimation '0.5 mm'
_diffrn_radiation_monochromator graphite
_diffrn_radiation_probe x-ray
_diffrn_radiation_type MoK\a
_diffrn_radiation_wavelength 0.71073
_diffrn_radiation_xray_symbol K-L~3~
_diffrn_reflns_av_R_equivalents 0.0693
_diffrn_reflns_av_unetI/netI 0.0250
_diffrn_reflns_Laue_measured_fraction_full 0.994
_diffrn_reflns_Laue_measured_fraction_max 0.992
_diffrn_reflns_limit_h_max 15
_diffrn_reflns_limit_h_min -15
_diffrn_reflns_limit_k_max 15
_diffrn_reflns_limit_k_min -15
_diffrn_reflns_limit_l_max 23
_diffrn_reflns_limit_l_min -21
_diffrn_reflns_number 20225
_diffrn_reflns_point_group_measured_fraction_full 0.994
_diffrn_reflns_point_group_measured_fraction_max 0.992
_diffrn_reflns_theta_full 25.242
_diffrn_reflns_theta_max 26.042
_diffrn_reflns_theta_min 3.239
_diffrn_source 'sealed x-ray tube'
_diffrn_source_current 30.0
_diffrn_source_power 1.5
_diffrn_source_voltage 50.0
_diffrn_standards_number 0
_exptl_absorpt_coefficient_mu 9.305
_exptl_absorpt_correction_T_max 0.7453
_exptl_absorpt_correction_T_min 0.6129
_exptl_absorpt_correction_type multi-scan
_exptl_absorpt_process_details
;
SADABS-2016/2 (Bruker,2016/2) was used for absorption correction.
wR2(int) was 0.2024 before and 0.0611 after correction.
The Ratio of minimum to maximum transmission is 0.8224.
The \l/2 correction factor is Not present.
;
_exptl_crystal_colour colourless
_exptl_crystal_colour_primary colourless
_exptl_crystal_density_diffrn 2.724
_exptl_crystal_description block
_exptl_crystal_F_000 2270
_exptl_crystal_size_max 0.28
_exptl_crystal_size_mid 0.24
_exptl_crystal_size_min 0.24
_refine_diff_density_max 1.845
_refine_diff_density_min -1.061
_refine_diff_density_rms 0.266
_refine_ls_extinction_method none
_refine_ls_goodness_of_fit_ref 1.255
_refine_ls_hydrogen_treatment refall
_refine_ls_matrix_type full
_refine_ls_number_parameters 157
_refine_ls_number_reflns 1553
_refine_ls_number_restraints 176
_refine_ls_restrained_S_all 1.257
_refine_ls_R_factor_all 0.0524
_refine_ls_R_factor_gt 0.0439
_refine_ls_shift/su_max 0.000
_refine_ls_shift/su_mean 0.000
_refine_ls_structure_factor_coef Fsqd
_refine_ls_weighting_details 'w=1/[\s^2^(Fo^2^)+(0.0208P)^2^+184.9491P] where P=(Fo^2^+2Fc^2^)/3'
_refine_ls_weighting_scheme calc
_refine_ls_wR_factor_gt 0.1022
_refine_ls_wR_factor_ref 0.1050
_reflns_Friedel_coverage 0.000
_reflns_number_gt 1355
_reflns_number_total 1553
_reflns_threshold_expression 'I > 2\s(I)'
_cod_data_source_file d0ce00099j2.cif
_cod_data_source_block 1tb
_cod_original_cell_volume 3045.6(2)
_cod_original_formula_sum 'C10.25 H4 Na2 O27.50 Tb4'
_cod_database_code 7240770
_shelx_shelxl_version_number 2018/3
_shelx_space_group_comment
;
The symmetry employed for this shelxl refinement is uniquely defined
by the following loop, which should always be used as a source of
symmetry information in preference to the above space-group names.
They are only intended as comments.
;
_shelx_estimated_absorpt_t_max 0.214
_shelx_estimated_absorpt_t_min 0.180
_olex2_refinement_description
;
1. Twinned data refinement
 Scales: 0.499(4)
 0.501(4)
2. Restrained distances
 O1-H1
 0.82 with sigma of 0.001
 Tb1_$2-H1
 2.9 with sigma of 0.02
3. Uiso/Uaniso restraints and constraints
Uanis(O3A) \\sim Ueq, Uanis(O4A) \\sim Ueq, Uanis(O6A) \\sim Ueq, Uanis(C3A)
\\sim Ueq, Uanis(O5A) \\sim Ueq, Uanis(C2) \\sim Ueq: with sigma of 0.001 and
sigma for terminal atoms of 0.002
Uanis(O3B) \\sim Ueq, Uanis(C2) \\sim Ueq, Uanis(O4B) \\sim Ueq, Uanis(C3B)
\\sim Ueq, Uanis(O5B) \\sim Ueq, Uanis(O6B) \\sim Ueq: with sigma of 0.001 and
sigma for terminal atoms of 0.002
Uanis(O3) \\sim Ueq, Uanis(C1) \\sim Ueq: with sigma of 0.001 and sigma for
terminal atoms of 0.002
Uanis(O2) \\sim Ueq, Uanis(C3) \\sim Ueq: with sigma of 0.001 and sigma for
terminal atoms of 0.002
Uanis(Tb1) \\sim Ueq, Uanis(O1) \\sim Ueq: with sigma of 0.001 and sigma for
terminal atoms of 0.002
4. Rigid body (RIGU) restrains
 O3A, O4A, O5A, O6A, C2, C3A
 with sigma for 1-2 distances of 0.001 and sigma for 1-3 distances of 0.001
 O3B, O4B, O5B, O6B, C2, C3B
 with sigma for 1-2 distances of 0.001 and sigma for 1-3 distances of 0.001
 O2, C3
 with sigma for 1-2 distances of 0.001 and sigma for 1-3 distances of 0.001
 O3, C1
 with sigma for 1-2 distances of 0.001 and sigma for 1-3 distances of 0.001
5. Others
 Fixed Sof: O3(0.25) O3A(0.5) O3B(0.5) O4(0.5) O4A(0.5) O4B(0.5) O5(0.125)
 O5A(0.5) O5B(0.5) O6A(0.5) O6B(0.5) C1(0.0625) C3A(0.5) C3B(0.5)
;
_olex2_submission_special_instructions 'No special instructions were received'

loop_
_space_group_symop_operation_xyz
'x, y, z'
'-x, -y, z'
'-y, x, z'
'y, -x, z'
'x+1/2, y+1/2, z+1/2'
'-x+1/2, -y+1/2, z+1/2'
'-y+1/2, x+1/2, z+1/2'
'y+1/2, -x+1/2, z+1/2'
'-x, -y, -z'
'x, y, -z'
'y, -x, -z'
'-y, x, -z'
'-x+1/2, -y+1/2, -z+1/2'
'x+1/2, y+1/2, -z+1/2'
'y+1/2, -x+1/2, -z+1/2'
'-y+1/2, x+1/2, -z+1/2'

loop_
_atom_site_label
_atom_site_type_symbol
_atom_site_fract_x
_atom_site_fract_y
_atom_site_fract_z
_atom_site_U_iso_or_equiv
_atom_site_adp_type
_atom_site_occupancy
_atom_site_site_symmetry_order
_atom_site_calc_flag
_atom_site_refinement_flags_posn
_atom_site_refinement_flags_adp
_atom_site_refinement_flags_occupancy
_atom_site_disorder_assembly
_atom_site_disorder_group
Tb1 Tb 0.99427(8) 0.65344(4) 0.31578(3) 0.01556(18) Uani 1 1 d . U . . .
Na1 Na 1.0050(18) 0.7514(7) 0.500000 0.045(3) Uani 1 2 d S T P . .
O1 O 1.1079(6) 0.4990(11) 0.3033(4) 0.0128(16) Uani 1 1 d D U . . .
H1 H 1.167(3) 0.511(4) 0.319(4) 0.7(8) Uiso 1 1 d D . . . .
O2 O 0.9874(9) 0.5878(7) 0.4311(4) 0.0154(17) Uani 1 1 d . U . . .
O3 O 1.064(6) 0.940(6) 0.500000 0.072(3) Uani 0.5 2 d S TU P A .
O3A O 0.859(2) 0.734(2) 0.3804(13) 0.0165(18) Uani 0.5 1 d . U P A -1
O3B O 0.891(2) 0.766(2) 0.3909(15) 0.0175(19) Uani 0.5 1 d . U P A -2
O4 O 1.282(3) 0.536(3) 0.3965(17) 0.064(10) Uiso 0.5 1 d . . P . .
O4A O 0.748(2) 0.871(2) 0.3907(14) 0.016(2) Uani 0.5 1 d . U P A -1
O4B O 0.774(2) 0.906(2) 0.3904(15) 0.018(2) Uani 0.5 1 d . U P A -2
O5 O 1.000000 1.000000 0.160(8) 0.23(6) Uiso 0.5 4 d S . P . .
O5A O 0.9525(17) 0.8289(18) 0.2787(12) 0.017(2) Uani 0.5 1 d . U P A -1
O5B O 0.8259(16) 0.7093(16) 0.2667(11) 0.016(2) Uani 0.5 1 d . U P A -2
O6A O 0.8232(18) 0.9481(17) 0.2644(12) 0.018(2) Uani 0.5 1 d . U P A -1
O6B O 0.7194(16) 0.8511(17) 0.2578(12) 0.015(2) Uani 0.5 1 d . U P A -2
C1 C 1.000000 1.000000 0.500000 0.0714(18) Uani 0.5 8 d S TU P A .
C2 C 0.8170(14) 0.8246(13) 0.3622(6) 0.0169(13) Uani 1 1 d . U . . .
C3 C 1.000000 0.500000 0.4599(8) 0.014(2) Uani 1 2 d S TU P . .
C3A C 0.865(3) 0.876(3) 0.2948(12) 0.0168(17) Uani 0.5 1 d . U P A -1
C3B C 0.788(3) 0.793(3) 0.2888(12) 0.0165(17) Uani 0.5 1 d . U P A -2

loop_
_atom_site_aniso_label
_atom_site_aniso_U_11
_atom_site_aniso_U_22
_atom_site_aniso_U_33
_atom_site_aniso_U_23
_atom_site_aniso_U_13
_atom_site_aniso_U_12
Tb1 0.0268(4) 0.0083(3) 0.0116(3) -0.0009(2) -0.0002(4) 0.0009(4)
Na1 0.081(8) 0.031(5) 0.023(4) 0.000 0.000 -0.033(8)
O1 0.0127(18) 0.0131(18) 0.0125(18) 0.0003(10) 0.0001(10) 0.0000(10)
O2 0.016(2) 0.0149(18) 0.0152(19) 0.0006(10) 0.0001(10) 0.0004(10)
O3 0.072(3) 0.072(3) 0.072(3) 0.000 0.000 0.0000(10)
O3A 0.017(2) 0.0166(19) 0.016(2) 0.0000(10) 0.0000(10) -0.0003(10)
O3B 0.018(2) 0.018(2) 0.017(2) 0.0001(10) -0.0001(10) 0.0001(10)
O4A 0.016(3) 0.016(3) 0.016(3) 0.0004(18) -0.0005(18) -0.0006(18)
O4B 0.019(3) 0.018(2) 0.018(3) -0.0007(18) 0.0002(19) 0.0005(18)
O5A 0.017(2) 0.017(2) 0.017(2) -0.0001(10) 0.0001(10) 0.0001(10)
O5B 0.016(2) 0.016(2) 0.016(2) 0.0001(10) -0.0001(10) 0.0002(10)
O6A 0.018(3) 0.018(3) 0.018(3) 0.0008(18) 0.0002(18) 0.0010(17)
O6B 0.015(3) 0.014(3) 0.014(3) -0.0003(18) 0.0014(18) -0.0008(18)
C1 0.0714(18) 0.0714(18) 0.071(2) 0.000 0.000 0.000
C2 0.0170(15) 0.0170(15) 0.0168(14) 0.0000(8) -0.0002(8) -0.0002(9)
C3 0.014(2) 0.014(2) 0.014(2) 0.000 0.000 -0.0001(10)
C3A 0.0168(19) 0.0168(19) 0.0167(19) 0.0000(9) -0.0001(9) -0.0001(9)
C3B 0.0164(19) 0.0164(19) 0.0166(17) 0.0001(9) 0.0001(9) 0.0002(10)

loop_
_atom_type_symbol
_atom_type_description
_atom_type_scat_dispersion_real
_atom_type_scat_dispersion_imag
_atom_type_scat_source
C C 0.0033 0.0016 'International Tables Vol C Tables 4.2.6.8 and 6.1.1.4'
H H 0.0000 0.0000 'International Tables Vol C Tables 4.2.6.8 and 6.1.1.4'
Na Na 0.0362 0.0249 'International Tables Vol C Tables 4.2.6.8 and 6.1.1.4'
O O 0.0106 0.0060 'International Tables Vol C Tables 4.2.6.8 and 6.1.1.4'
Tb Tb -0.1723 4.1537 'International Tables Vol C Tables 4.2.6.8 and 6.1.1.4'

loop_
_geom_angle_atom_site_label_1
_geom_angle_atom_site_label_2
_geom_angle_atom_site_label_3
_geom_angle
_geom_angle_site_symmetry_1
_geom_angle_site_symmetry_3
_geom_angle_publ_flag
O1 Tb1 O1 73.7(4) 2_765 16_645 ?
O1 Tb1 O1 71.9(3) 16_645 . ?
O1 Tb1 O1 69.8(3) 2_765 . ?
O1 Tb1 O2 77.8(3) 2_765 . ?
O1 Tb1 O2 145.6(3) 16_645 . ?
O1 Tb1 O3A 90.6(7) 2_765 . ?
O1 Tb1 O3B 138.2(7) 16_645 . ?
O1 Tb1 O3B 104.4(8) 2_765 . ?
O1 Tb1 O5A 127.8(6) 2_765 . ?
O1 Tb1 O5A 86.7(6) 16_645 . ?
O1 Tb1 O5B 73.4(6) 2_765 . ?
O1 Tb1 O5B 73.9(6) 16_645 . ?
O2 Tb1 O1 80.5(3) . . ?
O2 Tb1 O3B 67.7(7) . . ?
O2 Tb1 O5A 126.6(6) . . ?
O2 Tb1 O5B 115.7(6) . . ?
O3A Tb1 O1 130.3(7) . 16_645 ?
O3A Tb1 O1 146.0(6) . . ?
O3A Tb1 O2 68.0(7) . . ?
O3A Tb1 O5A 66.2(8) . . ?
O3B Tb1 O1 148.1(7) . . ?
O3B Tb1 O5B 65.9(9) . . ?
O5A Tb1 O1 147.6(6) . . ?
O5B Tb1 O1 135.2(5) . . ?
Na1 Na1 Tb1 0(10) 10_556 10_556 ?
Na1 Na1 O2 0(10) 10_556 10_556 ?
Na1 Na1 O2 0(10) 10_556 . ?
Na1 Na1 O3 0(10) 10_556 11_576 ?
Na1 Na1 O3 0(10) 10_556 . ?
Na1 Na1 O3A 0(10) 10_556 . ?
Na1 Na1 O3B 0(10) 10_556 . ?
Na1 Na1 C1 0.0(9) 10_556 . ?
O2 Na1 Tb1 103.4(3) . 10_556 ?
O2 Na1 Tb1 38.09(19) 10_556 10_556 ?
O2 Na1 O2 65.3(4) . 10_556 ?
O2 Na1 O3 139.5(10) 10_556 11_576 ?
O2 Na1 O3 139.5(10) . 11_576 ?
O2 Na1 O3 145.7(5) . . ?
O2 Na1 O3 145.7(5) 10_556 . ?
O2 Na1 O3A 57.4(6) . . ?
O2 Na1 O3A 107.6(7) 10_556 . ?
O2 Na1 O3B 116.9(9) 10_556 . ?
O2 Na1 O3B 64.1(7) . . ?
O2 Na1 C1 146.6(3) 10_556 . ?
O2 Na1 C1 146.6(3) . . ?
O3 Na1 Tb1 107.3(3) 11_576 10_556 ?
O3 Na1 Tb1 108.89(17) . 10_556 ?
O3 Na1 O3 36.7(17) 11_576 . ?
O3 Na1 O3A 104.8(10) . . ?
O3 Na1 O3A 82.2(10) 11_576 . ?
O3 Na1 O3B 75.4(11) 11_576 . ?
O3 Na1 O3B 95.8(11) . . ?
O3 Na1 C1 18.5(13) . . ?
O3 Na1 C1 18.2(13) 11_576 . ?
O3A Na1 Tb1 133.6(8) . 10_556 ?
O3A Na1 C1 93.5(6) . . ?
O3B Na1 Tb1 141.3(10) . 10_556 ?
O3B Na1 C1 85.3(8) . . ?
C1 Na1 Tb1 109.10(15) . 10_556 ?
Tb1 O1 Tb1 109.0(3) 2_765 . ?
Tb1 O1 Tb1 105.3(4) 2_765 15_565 ?
Tb1 O1 Tb1 102.1(4) 15_565 . ?
Tb1 O1 H1 111(4) . . ?
Tb1 O1 H1 128(3) 2_765 . ?
Tb1 O1 H1 98(5) 15_565 . ?
Tb1 O2 Na1 102.1(3) . . ?
Tb1 O2 Na1 102.1(3) . 10_556 ?
Na1 O2 Na1 0.000(2) 10_556 . ?
C3 O2 Tb1 136.1(8) . . ?
C3 O2 Na1 119.4(8) . . ?
C3 O2 Na1 119.4(8) . 10_556 ?
Na1 O3 Na1 126.7(17) 3_755 10_556 ?
Na1 O3 Na1 126.7(17) 3_755 . ?
Na1 O3 Na1 0.0(10) . 10_556 ?
O3 O3 Na1 161(6) 3_755 10_556 ?
O3 O3 Na1 71(6) 11_576 10_556 ?
O3 O3 Na1 71(6) 11_576 . ?
O3 O3 Na1 163(6) 11_576 3_755 ?
O3 O3 Na1 161(6) 3_755 . ?
O3 O3 Na1 73(6) 3_755 3_755 ?
O3 O3 O3 89.999(17) 11_576 3_755 ?
C1 O3 Na1 116(6) . 10_556 ?
C1 O3 Na1 116(6) . . ?
C1 O3 Na1 118(6) . 3_755 ?
C1 O3 O3 45.001(19) . 11_576 ?
C1 O3 O3 44.998(3) . 3_755 ?
Tb1 O3A Na1 89.8(9) . . ?
C2 O3A Tb1 122.2(16) . . ?
C2 O3A Na1 113.4(15) . . ?
Tb1 O3B Na1 98.7(10) . . ?
C2 O3B Tb1 117.5(18) . . ?
C2 O3B Na1 142(2) . . ?
C3A O5A Tb1 123.0(18) . . ?
C3B O5B Tb1 116.8(19) . . ?
Na1 C1 Na1 89.999(2) 11_576 . ?
Na1 C1 Na1 90.000(1) 9_776 11_576 ?
Na1 C1 Na1 180.0(8) 9_776 . ?
Na1 C1 Na1 90.001(1) 3_755 10_556 ?
Na1 C1 Na1 180.0 3_755 11_576 ?
Na1 C1 Na1 89.999(2) 11_576 10_556 ?
Na1 C1 Na1 90.001(1) 3_755 . ?
Na1 C1 Na1 0.000(7) . 10_556 ?
Na1 C1 Na1 180.0(8) 9_776 10_556 ?
Na1 C1 Na1 90.000(1) 9_776 3_755 ?
O3 C1 Na1 134(5) . 9_776 ?
O3 C1 Na1 136(5) 9_776 3_755 ?
O3 C1 Na1 136(5) 3_755 10_556 ?
O3 C1 Na1 44(5) 9_776 11_576 ?
O3 C1 Na1 46(5) . 10_556 ?
O3 C1 Na1 136(5) . 11_576 ?
O3 C1 Na1 46(5) 9_776 9_776 ?
O3 C1 Na1 134(5) 11_576 3_755 ?
O3 C1 Na1 44(5) . 3_755 ?
O3 C1 Na1 46(5) 3_755 3_755 ?
O3 C1 Na1 44(5) 11_576 10_556 ?
O3 C1 Na1 136(5) 3_755 . ?
O3 C1 Na1 134(5) 9_776 10_556 ?
O3 C1 Na1 134(5) 9_776 . ?
O3 C1 Na1 46(5) . . ?
O3 C1 Na1 136(5) 11_576 9_776 ?
O3 C1 Na1 44(5) 3_755 9_776 ?
O3 C1 Na1 46(5) 11_576 11_576 ?
O3 C1 Na1 134(5) 3_755 11_576 ?
O3 C1 Na1 44(5) 11_576 . ?
O3 C1 O3 90.00(4) 3_755 . ?
O3 C1 O3 89.998(3) 11_576 . ?
O3 C1 O3 90.00(5) 11_576 9_776 ?
O3 C1 O3 180(6) 9_776 . ?
O3 C1 O3 180.00(2) 11_576 3_755 ?
O3 C1 O3 90.000(1) 3_755 9_776 ?
O3A C2 C3A 115(2) . . ?
O3B C2 C3B 115(3) . . ?
O4A C2 O3A 127.2(16) . . ?
O4A C2 C3A 118(2) . . ?
O4B C2 O3B 125.2(16) . . ?
O4B C2 C3B 120(3) . . ?
O2 C3 O2 127.2(15) . 2_765 ?
O2 C3 C3 116.4(7) . 9_766 ?
O2 C3 C3 116.4(7) 2_765 9_766 ?
O5A C3A C2 110(2) . . ?
O6A C3A O5A 127(2) . . ?
O6A C3A C2 123(3) . . ?
O5B C3B O6B 126(2) . . ?
O5B C3B C2 117(3) . . ?
O6B C3B C2 117(3) . . ?

loop_
_geom_bond_atom_site_label_1
_geom_bond_atom_site_label_2
_geom_bond_distance
_geom_bond_site_symmetry_2
_geom_bond_publ_flag
Tb1 O1 2.321(12) 2_765 ?
Tb1 O1 2.364(7) 16_645 ?
Tb1 O1 2.424(13) . ?
Tb1 O2 2.370(8) . ?
Tb1 O3A 2.34(2) . ?
Tb1 O3B 2.40(3) . ?
Tb1 O5A 2.38(2) . ?
Tb1 O5B 2.42(2) . ?
Na1 Na1 0.00000(10) 10_556 ?
Na1 O2 2.458(11) . ?
Na1 O2 2.458(11) 10_556 ?
Na1 O3 2.49(9) . ?
Na1 O3 2.46(9) 11_576 ?
Na1 O3A 2.95(3) . ?
Na1 O3B 2.55(3) . ?
Na1 C1 3.128(10) . ?
O1 H1 0.8200(11) . ?
O2 C3 1.246(11) . ?
O3 O3 1.56(6) 3_755 ?
O3 O3 1.56(6) 11_576 ?
O3 C1 1.10(4) . ?
O3A C2 1.31(3) . ?
O3B C2 1.31(3) . ?
O4A C2 1.18(3) . ?
O4B C2 1.28(3) . ?
O5A C3A 1.28(4) . ?
O5B C3B 1.23(5) . ?
O6A C3A 1.20(4) . ?
O6B C3B 1.28(5) . ?
C2 C3A 1.57(3) . ?
C2 C3B 1.51(3) . ?
C3 C3 1.54(3) 9_766 ?

loop_
_geom_torsion_atom_site_label_1
_geom_torsion_atom_site_label_2
_geom_torsion_atom_site_label_3
_geom_torsion_atom_site_label_4
_geom_torsion
_geom_torsion_site_symmetry_1
_geom_torsion_site_symmetry_2
_geom_torsion_site_symmetry_3
_geom_torsion_site_symmetry_4
_geom_torsion_publ_flag
Tb1 O2 C3 O2 -7.1(7) . . . 2_765 ?
Tb1 O2 C3 C3 172.9(7) . . . 9_766 ?
Tb1 O3A C2 O4A 179(2) . . . . ?
Tb1 O3A C2 C3A -1(3) . . . . ?
Tb1 O3B C2 O4B -162(2) . . . . ?
Tb1 O3B C2 C3B 15(3) . . . . ?
Tb1 O5A C3A O6A -157(2) . . . . ?
Tb1 O5A C3A C2 22(3) . . . . ?
Tb1 O5B C3B O6B 159(2) . . . . ?
Tb1 O5B C3B C2 -28(3) . . . . ?
Na1 O2 C3 O2 -166.2(10) . . . 2_765 ?
Na1 O2 C3 O2 -166.2(10) 10_556 . . 2_765 ?
Na1 O2 C3 C3 13.8(10) 10_556 . . 9_766 ?
Na1 O2 C3 C3 13.8(10) . . . 9_766 ?
Na1 O3 C1 Na1 180.0 10_556 . . 3_755 ?
Na1 O3 C1 Na1 0.0 . . . 11_576 ?
Na1 O3 C1 Na1 0.0 10_556 . . 11_576 ?
Na1 O3 C1 Na1 180.0 3_755 . . 11_576 ?
Na1 O3 C1 Na1 180.0 . . . 9_776 ?
Na1 O3 C1 Na1 180.0 3_755 . . 10_556 ?
Na1 O3 C1 Na1 0.0 . . . 10_556 ?
Na1 O3 C1 Na1 0.0 3_755 . . 9_776 ?
Na1 O3 C1 Na1 180.0 . . . 3_755 ?
Na1 O3 C1 Na1 180.0 10_556 . . 9_776 ?
Na1 O3 C1 Na1 0.0 10_556 . . . ?
Na1 O3 C1 Na1 180.0 3_755 . . . ?
Na1 O3 C1 O3 0.0 3_755 . . 3_755 ?
Na1 O3 C1 O3 180.0 10_556 . . 3_755 ?
Na1 O3 C1 O3 0.0 10_556 . . 11_576 ?
Na1 O3 C1 O3 180.0 3_755 . . 11_576 ?
Na1 O3 C1 O3 0.0 . . . 11_576 ?
Na1 O3 C1 O3 180.0 . . . 3_755 ?
Na1 O3A C2 O4A -76(2) . . . . ?
Na1 O3A C2 C3A 104.3(16) . . . . ?
Na1 O3B C2 O4B -3(4) . . . . ?
Na1 O3B C2 C3B 174(2) . . . . ?
O3 O3 C1 Na1 180.0 11_576 . . 3_755 ?
O3 O3 C1 Na1 180.0 3_755 . . . ?
O3 O3 C1 Na1 0.0 11_576 . . 10_556 ?
O3 O3 C1 Na1 180.0 11_576 . . 9_776 ?
O3 O3 C1 Na1 0.0 11_576 . . 11_576 ?
O3 O3 C1 Na1 0.0 3_755 . . 9_776 ?
O3 O3 C1 Na1 0.0 3_755 . . 3_755 ?
O3 O3 C1 Na1 0.0 11_576 . . . ?
O3 O3 C1 Na1 180.0 3_755 . . 11_576 ?
O3 O3 C1 Na1 180.0 3_755 . . 10_556 ?
O3 O3 C1 O3 180.0 11_576 . . 3_755 ?
O3 O3 C1 O3 180.0 3_755 . . 11_576 ?
O3A C2 C3A O5A -13(3) . . . . ?
O3A C2 C3A O6A 166(2) . . . . ?
O3B C2 C3B O5B 9(3) . . . . ?
O3B C2 C3B O6B -177(2) . . . . ?
O4A C2 C3A O5A 167(2) . . . . ?
O4A C2 C3A O6A -14(3) . . . . ?
O4B C2 C3B O5B -174(2) . . . . ?
O4B C2 C3B O6B 0(3) . . . . ?

loop_
_twin_individual_id
_twin_individual_mass_fraction_refined
1 0.499(4)
2 0.501(4)
